data_1501509
loop_
_publ_author_name
'Singh, Akhilesh Kumar'
'Pandey, Dhananjai'
'Zaharko, Oksana'

_publ_section_title
;
 Powder neutron diffraction study of phase transitions in and a phase
 diagram of (1-x)[Pb(Mg1/3Nb2/3)O3]-xPbTiO3
;
_journal_name_full
;
Physical Review B
;
_journal_page_first 1
_journal_page_last 18
_journal_paper_doi 10.1103/PhysRev.74.1
_journal_volume 74
_journal_year 2006
_chemical_formula_structural '[Pb(Mg1/3Nb2/3)O3]0.75-[PbTiO3]0.25'
_chemical_formula_sum 'Mg0.25 Nb0.5 O3 Pb Ti0.25'
_space_group_IT_number 221
_symmetry_cell_setting cubic
_symmetry_space_group_name_Hall '-P 4 2 3'
_symmetry_space_group_name_H-M 'P m -3 m'
_cell_angle_alpha 90
_cell_angle_beta 90
_cell_angle_gamma 90
_cell_formula_units_Z 1
_cell_length_a 4.02545(1)
_cell_length_b 4.02545(1)
_cell_length_c 4.02545(1)
_cell_volume 65.2294(3)
_diffrn_ambient_temperature 500
_journal_article_reference 024101
_journal_pages_number 18
_cod_data_source_file PMN0_25PT_Pm-3m_DC38.cif
_cod_data_source_block chateigner_
_cod_original_formula_sum 'Pb1 Mg0.25 Nb0.5 Ti0.25 O3'
_cod_database_code 1501509

loop_
_symmetry_equiv_pos_as_xyz
'z, y, -x'
'y, x, -z'
'x, z, -y'
'z, x, -y'
'y, z, -x'
'x, y, -z'
'z, -y, x'
'y, -x, z'
'x, -z, y'
'z, -x, y'
'y, -z, x'
'x, -y, z'
'-z, y, x'
'-y, x, z'
'-x, z, y'
'-z, x, y'
'-y, z, x'
'-x, y, z'
'-z, -y, -x'
'-y, -x, -z'
'-x, -z, -y'
'-z, -x, -y'
'-y, -z, -x'
'-x, -y, -z'
'-z, -y, x'
'-y, -x, z'
'-x, -z, y'
'-z, -x, y'
'-y, -z, x'
'-x, -y, z'
'-z, y, -x'
'-y, x, -z'
'-x, z, -y'
'-z, x, -y'
'-y, z, -x'
'-x, y, -z'
'z, -y, -x'
'y, -x, -z'
'x, -z, -y'
'z, -x, -y'
'y, -z, -x'
'x, -y, -z'
'z, y, x'
'y, x, z'
'x, z, y'
'z, x, y'
'y, z, x'
'x, y, z'

loop_
_atom_site_label
_atom_site_type_symbol
_atom_site_symmetry_multiplicity
_atom_site_Wyckoff_symbol
_atom_site_fract_x
_atom_site_fract_y
_atom_site_fract_z
_atom_site_occupancy
_atom_site_attached_hydrogens
_atom_site_B_iso_or_equiv
Pb1 Pb2+ 1 a 0. 0. 0. 1. 0 3.92(4)
Ti1 Ti4+ 1 b 0.5 0.5 0.5 0.25 0 0.62(2)
Nb1 Nb5+ 1 b 0.5 0.5 0.5 0.5 0 0.62(2)
Mg1 Mg2+ 1 b 0.5 0.5 0.5 0.25 0 0.62(2)
O1 O2- 3 c 0.5 0.5 0. 1. 0 1.64(1)

loop_
_atom_type_symbol
_atom_type_oxidation_number
Mg2+ 2
Nb5+ 5
O2- -2
Pb2+ 2
Ti4+ 4
